data_1511848
loop_
_publ_author_name
'Ogata, Kenichi'
'Shimada, Daisuke'
'Furuya, Shouichi'
'Fukuzawa, Shin-ichi'

_publ_section_title
;
 Nickel-catalyzed ring-opening alkylative coupling of enone with
 methylenecyclopropane in the presence of triethylborane.
;
_journal_issue 6
_journal_name_full 'Organic letters'
_journal_page_first 1182
_journal_page_last 1185
_journal_paper_doi 10.1021/ol303548x
_journal_volume 15
_journal_year 2013
_chemical_formula_sum 'C21 H30 O2'
_chemical_formula_weight 314.45
_chemical_name_systematic
; 
 ? 
;
_space_group_IT_number 2
_symmetry_cell_setting triclinic
_symmetry_space_group_name_Hall '-P 1'
_symmetry_space_group_name_H-M 'P -1'
_atom_sites_solution_hydrogens geom
_atom_sites_solution_primary direct
_atom_sites_solution_secondary difmap
_audit_creation_method SHELXL-97
_cell_angle_alpha 105.723(9)
_cell_angle_beta 95.4081(10)
_cell_angle_gamma 96.799(8)
_cell_formula_units_Z 4
_cell_length_a 7.628(4)
_cell_length_b 16.031(9)
_cell_length_c 16.085(9)
_cell_measurement_reflns_used 5310
_cell_measurement_temperature 93(2)
_cell_measurement_theta_max 31.3
_cell_measurement_theta_min 2.1
_cell_volume 1863.5(18)
_computing_cell_refinement 'RIGAKU CrystalClear'
_computing_data_collection 'RIGAKU CrystalClear'
_computing_data_reduction 'RIGAKU CrystalClear'
_computing_molecular_graphics ORTEP-III
_computing_structure_refinement 'SHELXL-97 (Sheldrick, 1997)'
_computing_structure_solution SIR-97
_diffrn_ambient_temperature 93(2)
_diffrn_detector_area_resol_mean 28.5714
_diffrn_measured_fraction_theta_full 0.985
_diffrn_measured_fraction_theta_max 0.985
_diffrn_measurement_device_type 'RIGAKU/MSCIO Saturn CCD'
_diffrn_measurement_method 'omega scans'
_diffrn_radiation_monochromator graphite
_diffrn_radiation_source 'fine-focus sealed tube'
_diffrn_radiation_type MoK\a
_diffrn_radiation_wavelength 0.71075
_diffrn_reflns_av_R_equivalents 0.0651
_diffrn_reflns_av_sigmaI/netI 0.1042
_diffrn_reflns_limit_h_max 9
_diffrn_reflns_limit_h_min -8
_diffrn_reflns_limit_k_max 17
_diffrn_reflns_limit_k_min -19
_diffrn_reflns_limit_l_max 19
_diffrn_reflns_limit_l_min -19
_diffrn_reflns_number 12933
_diffrn_reflns_theta_full 25.00
_diffrn_reflns_theta_max 25.00
_diffrn_reflns_theta_min 2.13
_exptl_absorpt_coefficient_mu 0.070
_exptl_absorpt_correction_T_max 0.9979
_exptl_absorpt_correction_T_min 0.9828
_exptl_absorpt_correction_type multi-scan
_exptl_absorpt_process_details 'Jacobson, R. (1998) Private communication'
_exptl_crystal_colour Colorless
_exptl_crystal_density_diffrn 1.121
_exptl_crystal_density_method 'not measured'
_exptl_crystal_description Needle
_exptl_crystal_F_000 688
_exptl_crystal_size_max 0.25
_exptl_crystal_size_mid 0.05
_exptl_crystal_size_min 0.03
_refine_diff_density_max 0.281
_refine_diff_density_min -0.259
_refine_diff_density_rms 0.058
_refine_ls_extinction_method none
_refine_ls_goodness_of_fit_ref 1.130
_refine_ls_hydrogen_treatment mixed
_refine_ls_matrix_type full
_refine_ls_number_parameters 425
_refine_ls_number_reflns 6445
_refine_ls_number_restraints 0
_refine_ls_restrained_S_all 1.130
_refine_ls_R_factor_all 0.1230
_refine_ls_R_factor_gt 0.0837
_refine_ls_shift/su_max 0.000
_refine_ls_shift/su_mean 0.000
_refine_ls_structure_factor_coef Fsqd
_refine_ls_weighting_details 'calc w=1/[\s^2^(Fo^2^)+(0.0645P)^2^+1.3337P] where P=(Fo^2^+2Fc^2^)/3'
_refine_ls_weighting_scheme calc
_refine_ls_wR_factor_gt 0.1750
_refine_ls_wR_factor_ref 0.1981
_reflns_number_gt 4423
_reflns_number_total 6445
_reflns_threshold_expression >2sigma(I)
_cod_data_source_file ol303548x_si_002.cif
_cod_data_source_block ogata
_cod_depositor_comments
;
The following automatic conversions were performed:
'_atom_site_symetry_multiplicity' tag replaced with
'_atom_site_symmetry_multiplicity'.

Automatic conversion script
Id: cif_correct_tags 1440 2010-10-19 06:21:57Z saulius 

The following automatic conversions were performed:

'_exptl_absorpt_correction_type' value 'Multi-scan' changed to
'multi-scan' according to
/home/saulius/struct/CIF-dictionaries/cif_core.dic dictionary named
'cif_core.dic' version 2.4.2 from 2011-04-26.

Automatic conversion script
Id: cif_fix_values 1891 2012-01-12 08:04:46Z andrius 
;
_cod_original_sg_symbol_H-M P-1
_cod_database_code 1511848

loop_
_symmetry_equiv_pos_as_xyz
'x, y, z'
'-x, -y, -z'

loop_
_atom_site_label
_atom_site_type_symbol
_atom_site_fract_x
_atom_site_fract_y
_atom_site_fract_z
_atom_site_U_iso_or_equiv
_atom_site_adp_type
_atom_site_occupancy
_atom_site_symmetry_multiplicity
_atom_site_calc_flag
_atom_site_refinement_flags
O1 O -0.1475(3) 0.60860(15) 0.63563(15) 0.0226(6) Uani 1 1 d .
C1 C -0.0053(4) 0.6015(2) 0.6063(2) 0.0175(8) Uani 1 1 d .
O2 O 0.0158(3) 0.60479(15) 0.52667(15) 0.0207(6) Uani 1 1 d .
H1 H -0.105(6) 0.612(3) 0.503(3) 0.052(13) Uiso 1 1 d .
C2 C 0.1553(4) 0.5850(2) 0.6571(2) 0.0201(8) Uani 1 1 d .
H2 H 0.2617 0.5964 0.6288 0.024 Uiso 1 1 calc R
H3 H 0.1402 0.5226 0.6565 0.024 Uiso 1 1 calc R
C3 C 0.1857(4) 0.6430(2) 0.7520(2) 0.0173(7) Uani 1 1 d .
H4 H 0.0741 0.6316 0.7778 0.021 Uiso 1 1 calc R
C4 C 0.3356(4) 0.6185(2) 0.8060(2) 0.0169(7) Uani 1 1 d .
C5 C 0.5045(4) 0.6158(2) 0.7803(2) 0.0228(8) Uani 1 1 d .
H5 H 0.5267 0.6297 0.7281 0.027 Uiso 1 1 calc R
C6 C 0.6418(5) 0.5929(2) 0.8293(2) 0.0255(8) Uani 1 1 d .
H6 H 0.7551 0.5895 0.8096 0.031 Uiso 1 1 calc R
C7 C 0.6121(5) 0.5753(2) 0.9064(2) 0.0303(9) Uani 1 1 d .
H7 H 0.7055 0.5605 0.9406 0.036 Uiso 1 1 calc R
C8 C 0.4467(5) 0.5793(3) 0.9340(3) 0.0326(9) Uani 1 1 d .
H8 H 0.4266 0.5681 0.9877 0.039 Uiso 1 1 calc R
C9 C 0.3102(5) 0.5995(2) 0.8835(2) 0.0263(8) Uani 1 1 d .
H9 H 0.1959 0.6004 0.9025 0.032 Uiso 1 1 calc R
C10 C 0.2188(4) 0.7411(2) 0.7608(2) 0.0171(7) Uani 1 1 d .
C11 C 0.2876(4) 0.7719(2) 0.7008(2) 0.0220(8) Uani 1 1 d .
H10 H 0.3088 0.8333 0.7086 0.026 Uiso 1 1 calc R
H11 H 0.3159 0.7326 0.6497 0.026 Uiso 1 1 calc R
C12 C 0.1688(4) 0.7979(2) 0.8448(2) 0.0182(7) Uani 1 1 d .
H12 H 0.1898 0.7667 0.8900 0.022 Uiso 1 1 calc R
C13 C -0.0345(4) 0.8011(2) 0.8319(2) 0.0207(8) Uani 1 1 d .
H13 H -0.0909 0.7408 0.7966 0.025 Uiso 1 1 calc R
C14 C -0.0790(5) 0.8621(2) 0.7763(3) 0.0279(9) Uani 1 1 d .
H14 H -0.0463 0.9236 0.8127 0.033 Uiso 1 1 calc R
H15 H -0.0054 0.8533 0.7280 0.033 Uiso 1 1 calc R
C15 C -0.2734(5) 0.8474(3) 0.7384(3) 0.0440(11) Uani 1 1 d .
H16 H -0.3089 0.7858 0.7048 0.066 Uiso 1 1 calc R
H17 H -0.2904 0.8848 0.7001 0.066 Uiso 1 1 calc R
H18 H -0.3465 0.8619 0.7857 0.066 Uiso 1 1 calc R
C16 C -0.1253(5) 0.8212(2) 0.9154(2) 0.0256(8) Uani 1 1 d .
H19 H -0.1243 0.8853 0.9358 0.031 Uiso 1 1 calc R
H20 H -0.2515 0.7935 0.8993 0.031 Uiso 1 1 calc R
C17 C -0.0473(5) 0.7919(3) 0.9929(2) 0.0328(10) Uani 1 1 d .
H21 H 0.0126 0.7405 0.9698 0.039 Uiso 1 1 calc R
H22 H -0.1472 0.7723 1.0215 0.039 Uiso 1 1 calc R
C18 C 0.0862(6) 0.8612(3) 1.0626(3) 0.0419(11) Uani 1 1 d .
H23 H 0.0245 0.9120 1.0853 0.050 Uiso 1 1 calc R
H24 H 0.1134 0.8362 1.1114 0.050 Uiso 1 1 calc R
C19 C 0.2637(5) 0.8964(3) 1.0386(3) 0.0407(11) Uani 1 1 d .
H25 H 0.3308 0.8468 1.0201 0.049 Uiso 1 1 calc R
H26 H 0.3334 0.9380 1.0918 0.049 Uiso 1 1 calc R
C20 C 0.2542(5) 0.9428(2) 0.9668(2) 0.0320(9) Uani 1 1 d .
H27 H 0.1350 0.9609 0.9609 0.038 Uiso 1 1 calc R
H28 H 0.3434 0.9966 0.9852 0.038 Uiso 1 1 calc R
C21 C 0.2868(5) 0.8875(2) 0.8780(2) 0.0223(8) Uani 1 1 d .
H29 H 0.4131 0.8784 0.8814 0.027 Uiso 1 1 calc R
H30 H 0.2669 0.9206 0.8351 0.027 Uiso 1 1 calc R
C22 C -0.4352(4) 0.6021(2) 0.4593(2) 0.0165(7) Uani 1 1 d .
O3 O -0.2867(3) 0.61020(15) 0.43501(15) 0.0224(6) Uani 1 1 d .
O4 O -0.4558(3) 0.60320(15) 0.53984(15) 0.0226(6) Uani 1 1 d .
H31 H -0.343(7) 0.610(3) 0.573(4) 0.084(19) Uiso 1 1 d .
C23 C -0.6028(4) 0.5893(2) 0.3982(2) 0.0184(8) Uani 1 1 d .
H32 H -0.7053 0.5947 0.4317 0.022 Uiso 1 1 calc R
H33 H -0.6212 0.5296 0.3571 0.022 Uiso 1 1 calc R
C24 C -0.5946(4) 0.6576(2) 0.3464(2) 0.0172(7) Uani 1 1 d .
H34 H -0.4869 0.6522 0.3155 0.021 Uiso 1 1 calc R
C25 C -0.7558(4) 0.6410(2) 0.2772(2) 0.0188(8) Uani 1 1 d .
C26 C -0.7343(5) 0.6370(2) 0.1918(2) 0.0288(9) Uani 1 1 d .
H35 H -0.6176 0.6423 0.1758 0.035 Uiso 1 1 calc R
C27 C -0.8803(6) 0.6253(3) 0.1288(2) 0.0373(10) Uani 1 1 d .
H36 H -0.8625 0.6230 0.0706 0.045 Uiso 1 1 calc R
C28 C -1.0504(5) 0.6169(3) 0.1505(3) 0.0356(10) Uani 1 1 d .
H37 H -1.1501 0.6090 0.1076 0.043 Uiso 1 1 calc R
C29 C -1.0748(5) 0.6200(2) 0.2350(3) 0.0321(9) Uani 1 1 d .
H38 H -1.1919 0.6129 0.2502 0.039 Uiso 1 1 calc R
C30 C -0.9281(5) 0.6334(2) 0.2983(2) 0.0265(9) Uani 1 1 d .
H39 H -0.9464 0.6374 0.3568 0.032 Uiso 1 1 calc R
C31 C -0.5732(4) 0.7521(2) 0.4057(2) 0.0170(7) Uani 1 1 d .
C32 C -0.6429(4) 0.7717(2) 0.4795(2) 0.0213(8) Uani 1 1 d .
H40 H -0.6299 0.8309 0.5142 0.026 Uiso 1 1 calc R
H41 H -0.7060 0.7265 0.4979 0.026 Uiso 1 1 calc R
C33 C -0.4701(4) 0.8194(2) 0.3707(2) 0.0179(7) Uani 1 1 d .
H42 H -0.4903 0.7955 0.3058 0.021 Uiso 1 1 calc R
C34 C -0.2678(4) 0.8242(2) 0.3984(2) 0.0206(8) Uani 1 1 d .
H43 H -0.2481 0.7624 0.3925 0.025 Uiso 1 1 calc R
C35 C -0.2128(5) 0.8734(2) 0.4945(2) 0.0275(9) Uani 1 1 d .
H44 H -0.2995 0.8519 0.5289 0.033 Uiso 1 1 calc R
H45 H -0.2188 0.9364 0.5027 0.033 Uiso 1 1 calc R
C36 C -0.0262(5) 0.8638(3) 0.5304(3) 0.0399(11) Uani 1 1 d .
H46 H 0.0617 0.8888 0.4997 0.060 Uiso 1 1 calc R
H47 H -0.0179 0.8015 0.5218 0.060 Uiso 1 1 calc R
H48 H -0.0026 0.8948 0.5928 0.060 Uiso 1 1 calc R
C37 C -0.1418(5) 0.8585(2) 0.3409(3) 0.0294(9) Uani 1 1 d .
H49 H -0.1096 0.9227 0.3666 0.035 Uiso 1 1 calc R
H50 H -0.0309 0.8326 0.3452 0.035 Uiso 1 1 calc R
C38 C -0.2087(5) 0.8411(3) 0.2437(3) 0.0341(10) Uani 1 1 d .
H51 H -0.1085 0.8272 0.2101 0.041 Uiso 1 1 calc R
H52 H -0.3014 0.7886 0.2256 0.041 Uiso 1 1 calc R
C39 C -0.2858(5) 0.9162(3) 0.2191(3) 0.0347(10) Uani 1 1 d .
H53 H -0.3040 0.9013 0.1548 0.042 Uiso 1 1 calc R
H54 H -0.1944 0.9690 0.2405 0.042 Uiso 1 1 calc R
C40 C -0.4598(5) 0.9409(2) 0.2515(2) 0.0304(9) Uani 1 1 d .
H55 H -0.5529 0.8888 0.2290 0.037 Uiso 1 1 calc R
H56 H -0.4960 0.9867 0.2256 0.037 Uiso 1 1 calc R
C41 C -0.4568(5) 0.9746(2) 0.3508(2) 0.0272(9) Uani 1 1 d .
H57 H -0.3315 0.9945 0.3781 0.033 Uiso 1 1 calc R
H58 H -0.5201 1.0261 0.3640 0.033 Uiso 1 1 calc R
C42 C -0.5412(4) 0.9072(2) 0.3923(2) 0.0206(8) Uani 1 1 d .
H59 H -0.6712 0.8959 0.3734 0.025 Uiso 1 1 calc R
H60 H -0.5223 0.9330 0.4564 0.025 Uiso 1 1 calc R

loop_
_atom_site_aniso_label
_atom_site_aniso_U_11
_atom_site_aniso_U_22
_atom_site_aniso_U_33
_atom_site_aniso_U_23
_atom_site_aniso_U_13
_atom_site_aniso_U_12
O1 0.0186(13) 0.0284(14) 0.0203(13) 0.0061(11) 0.0029(11) 0.0028(10)
C1 0.0191(18) 0.0137(17) 0.0170(19) 0.0024(14) 0.0018(15) -0.0030(14)
O2 0.0222(14) 0.0280(14) 0.0137(13) 0.0084(10) 0.0042(11) 0.0041(10)
C2 0.0239(19) 0.0153(18) 0.0195(19) 0.0012(14) 0.0033(15) 0.0053(14)
C3 0.0185(17) 0.0169(18) 0.0173(18) 0.0043(14) 0.0040(14) 0.0060(13)
C4 0.0235(19) 0.0104(17) 0.0159(18) 0.0002(13) 0.0033(15) 0.0065(14)
C5 0.0223(19) 0.0204(19) 0.026(2) 0.0090(16) 0.0021(16) 0.0021(15)
C6 0.0200(19) 0.023(2) 0.033(2) 0.0077(16) 0.0029(16) 0.0020(15)
C7 0.034(2) 0.027(2) 0.031(2) 0.0125(18) -0.0054(18) 0.0089(17)
C8 0.044(3) 0.038(2) 0.025(2) 0.0183(18) 0.0076(19) 0.0147(19)
C9 0.027(2) 0.031(2) 0.025(2) 0.0106(17) 0.0099(17) 0.0120(16)
C10 0.0158(17) 0.0182(18) 0.0172(18) 0.0043(14) -0.0003(14) 0.0054(14)
C11 0.029(2) 0.0188(19) 0.0195(19) 0.0071(15) 0.0031(16) 0.0037(15)
C12 0.0224(18) 0.0166(18) 0.0168(18) 0.0064(14) 0.0015(15) 0.0048(14)
C13 0.0233(19) 0.0187(19) 0.0192(19) 0.0049(15) 0.0008(15) 0.0029(14)
C14 0.027(2) 0.029(2) 0.033(2) 0.0129(17) 0.0064(17) 0.0115(16)
C15 0.028(2) 0.063(3) 0.048(3) 0.023(2) 0.004(2) 0.020(2)
C16 0.026(2) 0.024(2) 0.024(2) 0.0010(16) 0.0091(16) 0.0030(15)
C17 0.044(2) 0.035(2) 0.025(2) 0.0101(18) 0.0183(19) 0.0116(19)
C18 0.051(3) 0.050(3) 0.024(2) 0.006(2) 0.010(2) 0.013(2)
C19 0.040(2) 0.052(3) 0.019(2) -0.0048(19) -0.0006(18) 0.003(2)
C20 0.030(2) 0.031(2) 0.025(2) -0.0049(17) 0.0050(17) -0.0014(17)
C21 0.0225(19) 0.0175(19) 0.024(2) 0.0018(15) 0.0036(16) 0.0028(14)
C22 0.0237(19) 0.0093(17) 0.0167(19) 0.0030(13) 0.0050(15) 0.0031(13)
O3 0.0215(14) 0.0278(14) 0.0213(14) 0.0107(11) 0.0052(11) 0.0062(10)
O4 0.0277(15) 0.0267(14) 0.0147(13) 0.0075(10) 0.0049(11) 0.0042(11)
C23 0.0204(18) 0.0136(17) 0.0210(19) 0.0070(14) -0.0003(15) -0.0007(14)
C24 0.0185(18) 0.0158(18) 0.0185(18) 0.0066(14) 0.0034(14) 0.0032(13)
C25 0.0266(19) 0.0113(17) 0.0166(18) 0.0026(14) -0.0006(15) 0.0009(14)
C26 0.032(2) 0.032(2) 0.022(2) 0.0064(17) 0.0045(17) 0.0073(17)
C27 0.047(3) 0.047(3) 0.014(2) 0.0040(18) -0.0036(18) 0.011(2)
C28 0.031(2) 0.042(3) 0.029(2) 0.0073(19) -0.0116(18) 0.0058(18)
C29 0.026(2) 0.034(2) 0.035(2) 0.0079(18) -0.0014(18) 0.0049(17)
C30 0.024(2) 0.027(2) 0.027(2) 0.0064(16) -0.0004(16) 0.0046(16)
C31 0.0176(17) 0.0194(18) 0.0157(18) 0.0079(14) 0.0000(14) 0.0043(14)
C32 0.029(2) 0.0162(18) 0.0166(19) 0.0022(14) 0.0035(15) -0.0004(15)
C33 0.0254(19) 0.0154(18) 0.0140(18) 0.0044(14) 0.0054(15) 0.0052(14)
C34 0.0202(18) 0.0176(18) 0.027(2) 0.0095(15) 0.0049(15) 0.0042(14)
C35 0.024(2) 0.029(2) 0.029(2) 0.0086(17) -0.0007(16) 0.0016(16)
C36 0.033(2) 0.046(3) 0.040(3) 0.017(2) -0.0060(19) 0.0031(19)
C37 0.027(2) 0.029(2) 0.037(2) 0.0152(18) 0.0096(18) 0.0057(16)
C38 0.041(2) 0.037(2) 0.032(2) 0.0155(19) 0.0176(19) 0.0088(18)
C39 0.047(3) 0.031(2) 0.032(2) 0.0200(19) 0.008(2) 0.0021(19)
C40 0.040(2) 0.026(2) 0.030(2) 0.0189(17) -0.0012(18) 0.0031(17)
C41 0.031(2) 0.020(2) 0.031(2) 0.0095(16) -0.0012(17) 0.0040(16)
C42 0.0219(18) 0.0168(18) 0.023(2) 0.0055(15) 0.0031(15) 0.0038(14)

loop_
_atom_type_symbol
_atom_type_description
_atom_type_scat_dispersion_real
_atom_type_scat_dispersion_imag
_atom_type_scat_source
C C 0.0033 0.0016 'International Tables Vol C Tables 4.2.6.8 and 6.1.1.4'
H H 0.0000 0.0000 'International Tables Vol C Tables 4.2.6.8 and 6.1.1.4'
O O 0.0106 0.0060 'International Tables Vol C Tables 4.2.6.8 and 6.1.1.4'

loop_
_geom_angle_atom_site_label_1
_geom_angle_atom_site_label_2
_geom_angle_atom_site_label_3
_geom_angle
O1 C1 O2 122.6(3)
O1 C1 C2 122.4(3)
O2 C1 C2 114.9(3)
C1 O2 H1 103(2)
C1 C2 C3 112.1(3)
C1 C2 H2 109.2
C3 C2 H2 109.2
C1 C2 H3 109.2
C3 C2 H3 109.2
H2 C2 H3 107.9
C4 C3 C10 110.0(3)
C4 C3 C2 111.9(3)
C10 C3 C2 113.6(3)
C4 C3 H4 107.0
C10 C3 H4 107.0
C2 C3 H4 107.0
C9 C4 C5 117.3(3)
C9 C4 C3 121.3(3)
C5 C4 C3 121.3(3)
C4 C5 C6 121.5(3)
C4 C5 H5 119.2
C6 C5 H5 119.2
C7 C6 C5 119.5(3)
C7 C6 H6 120.2
C5 C6 H6 120.2
C6 C7 C8 119.9(4)
C6 C7 H7 120.0
C8 C7 H7 120.0
C7 C8 C9 120.0(3)
C7 C8 H8 120.0
C9 C8 H8 120.0
C8 C9 C4 121.7(3)
C8 C9 H9 119.2
C4 C9 H9 119.2
C11 C10 C12 124.3(3)
C11 C10 C3 122.0(3)
C12 C10 C3 113.7(3)
C10 C11 H10 120.0
C10 C11 H11 120.0
H10 C11 H11 120.0
C10 C12 C21 112.8(3)
C10 C12 C13 108.5(3)
C21 C12 C13 115.0(3)
C10 C12 H12 106.7
C21 C12 H12 106.7
C13 C12 H12 106.7
C14 C13 C16 111.1(3)
C14 C13 C12 111.4(3)
C16 C13 C12 116.2(3)
C14 C13 H13 105.8
C16 C13 H13 105.8
C12 C13 H13 105.8
C15 C14 C13 113.8(3)
C15 C14 H14 108.8
C13 C14 H14 108.8
C15 C14 H15 108.8
C13 C14 H15 108.8
H14 C14 H15 107.7
C14 C15 H16 109.5
C14 C15 H17 109.5
H16 C15 H17 109.5
C14 C15 H18 109.5
H16 C15 H18 109.5
H17 C15 H18 109.5
C17 C16 C13 118.1(3)
C17 C16 H19 107.8
C13 C16 H19 107.8
C17 C16 H20 107.8
C13 C16 H20 107.8
H19 C16 H20 107.1
C16 C17 C18 116.2(3)
C16 C17 H21 108.2
C18 C17 H21 108.2
C16 C17 H22 108.2
C18 C17 H22 108.2
H21 C17 H22 107.4
C19 C18 C17 119.7(3)
C19 C18 H23 107.4
C17 C18 H23 107.4
C19 C18 H24 107.4
C17 C18 H24 107.4
H23 C18 H24 106.9
C18 C19 C20 116.6(4)
C18 C19 H25 108.1
C20 C19 H25 108.1
C18 C19 H26 108.1
C20 C19 H26 108.1
H25 C19 H26 107.3
C21 C20 C19 114.5(3)
C21 C20 H27 108.6
C19 C20 H27 108.6
C21 C20 H28 108.6
C19 C20 H28 108.6
H27 C20 H28 107.6
C20 C21 C12 114.5(3)
C20 C21 H29 108.6
C12 C21 H29 108.6
C20 C21 H30 108.6
C12 C21 H30 108.6
H29 C21 H30 107.6
O3 C22 O4 122.3(3)
O3 C22 C23 121.8(3)
O4 C22 C23 115.9(3)
C22 O4 H31 110(3)
C22 C23 C24 111.2(3)
C22 C23 H32 109.4
C24 C23 H32 109.4
C22 C23 H33 109.4
C24 C23 H33 109.4
H32 C23 H33 108.0
C25 C24 C31 109.6(3)
C25 C24 C23 112.5(3)
C31 C24 C23 112.5(3)
C25 C24 H34 107.3
C31 C24 H34 107.3
C23 C24 H34 107.3
C26 C25 C30 117.8(3)
C26 C25 C24 120.8(3)
C30 C25 C24 121.3(3)
C25 C26 C27 121.3(4)
C25 C26 H35 119.4
C27 C26 H35 119.4
C28 C27 C26 120.2(4)
C28 C27 H36 119.9
C26 C27 H36 119.9
C27 C28 C29 119.5(4)
C27 C28 H37 120.3
C29 C28 H37 120.3
C28 C29 C30 120.2(4)
C28 C29 H38 119.9
C30 C29 H38 119.9
C25 C30 C29 121.0(4)
C25 C30 H39 119.5
C29 C30 H39 119.5
C32 C31 C33 124.1(3)
C32 C31 C24 121.8(3)
C33 C31 C24 114.1(3)
C31 C32 H40 120.0
C31 C32 H41 120.0
H40 C32 H41 120.0
C31 C33 C42 112.6(3)
C31 C33 C34 109.1(3)
C42 C33 C34 115.6(3)
C31 C33 H42 106.3
C42 C33 H42 106.3
C34 C33 H42 106.3
C35 C34 C37 111.0(3)
C35 C34 C33 111.8(3)
C37 C34 C33 115.9(3)
C35 C34 H43 105.7
C37 C34 H43 105.7
C33 C34 H43 105.7
C34 C35 C36 114.2(3)
C34 C35 H44 108.7
C36 C35 H44 108.7
C34 C35 H45 108.7
C36 C35 H45 108.7
H44 C35 H45 107.6
C35 C36 H46 109.5
C35 C36 H47 109.5
H46 C36 H47 109.5
C35 C36 H48 109.5
H46 C36 H48 109.5
H47 C36 H48 109.5
C38 C37 C34 118.3(3)
C38 C37 H49 107.7
C34 C37 H49 107.7
C38 C37 H50 107.7
C34 C37 H50 107.7
H49 C37 H50 107.1
C39 C38 C37 115.5(3)
C39 C38 H51 108.4
C37 C38 H51 108.4
C39 C38 H52 108.4
C37 C38 H52 108.4
H51 C38 H52 107.5
C38 C39 C40 118.7(3)
C38 C39 H53 107.6
C40 C39 H53 107.6
C38 C39 H54 107.6
C40 C39 H54 107.6
H53 C39 H54 107.1
C39 C40 C41 116.5(3)
C39 C40 H55 108.2
C41 C40 H55 108.2
C39 C40 H56 108.2
C41 C40 H56 108.2
H55 C40 H56 107.3
C42 C41 C40 114.6(3)
C42 C41 H57 108.6
C40 C41 H57 108.6
C42 C41 H58 108.6
C40 C41 H58 108.6
H57 C41 H58 107.6
C41 C42 C33 115.3(3)
C41 C42 H59 108.4
C33 C42 H59 108.4
C41 C42 H60 108.4
C33 C42 H60 108.4
H59 C42 H60 107.5

loop_
_geom_bond_atom_site_label_1
_geom_bond_atom_site_label_2
_geom_bond_distance
O1 C1 1.228(4)
C1 O2 1.320(4)
C1 C2 1.499(5)
O2 H1 0.99(5)
C2 C3 1.536(5)
C2 H2 0.9900
C2 H3 0.9900
C3 C4 1.523(5)
C3 C10 1.528(5)
C3 H4 1.0000
C4 C9 1.387(5)
C4 C5 1.392(5)
C5 C6 1.394(5)
C5 H5 0.9500
C6 C7 1.378(5)
C6 H6 0.9500
C7 C8 1.379(5)
C7 H7 0.9500
C8 C9 1.383(5)
C8 H8 0.9500
C9 H9 0.9500
C10 C11 1.321(5)
C10 C12 1.520(4)
C11 H10 0.9500
C11 H11 0.9500
C12 C21 1.531(5)
C12 C13 1.554(5)
C12 H12 1.0000
C13 C14 1.538(5)
C13 C16 1.543(5)
C13 H13 1.0000
C14 C15 1.515(5)
C14 H14 0.9900
C14 H15 0.9900
C15 H16 0.9800
C15 H17 0.9800
C15 H18 0.9800
C16 C17 1.539(5)
C16 H19 0.9900
C16 H20 0.9900
C17 C18 1.540(6)
C17 H21 0.9900
C17 H22 0.9900
C18 C19 1.529(6)
C18 H23 0.9900
C18 H24 0.9900
C19 C20 1.533(6)
C19 H25 0.9900
C19 H26 0.9900
C20 C21 1.523(5)
C20 H27 0.9900
C20 H28 0.9900
C21 H29 0.9900
C21 H30 0.9900
C22 O3 1.237(4)
C22 O4 1.315(4)
C22 C23 1.495(5)
O4 H31 0.95(6)
C23 C24 1.544(4)
C23 H32 0.9900
C23 H33 0.9900
C24 C25 1.525(5)
C24 C31 1.536(5)
C24 H34 1.0000
C25 C26 1.384(5)
C25 C30 1.388(5)
C26 C27 1.392(5)
C26 H35 0.9500
C27 C28 1.376(6)
C27 H36 0.9500
C28 C29 1.378(5)
C28 H37 0.9500
C29 C30 1.394(5)
C29 H38 0.9500
C30 H39 0.9500
C31 C32 1.322(5)
C31 C33 1.520(4)
C32 H40 0.9500
C32 H41 0.9500
C33 C42 1.532(4)
C33 C34 1.552(5)
C33 H42 1.0000
C34 C35 1.525(5)
C34 C37 1.549(5)
C34 H43 1.0000
C35 C36 1.526(5)
C35 H44 0.9900
C35 H45 0.9900
C36 H46 0.9800
C36 H47 0.9800
C36 H48 0.9800
C37 C38 1.537(5)
C37 H49 0.9900
C37 H50 0.9900
C38 C39 1.527(5)
C38 H51 0.9900
C38 H52 0.9900
C39 C40 1.527(5)
C39 H53 0.9900
C39 H54 0.9900
C40 C41 1.539(5)
C40 H55 0.9900
C40 H56 0.9900
C41 C42 1.527(5)
C41 H57 0.9900
C41 H58 0.9900
C42 H59 0.9900
C42 H60 0.9900

loop_
_geom_torsion_atom_site_label_1
_geom_torsion_atom_site_label_2
_geom_torsion_atom_site_label_3
_geom_torsion_atom_site_label_4
_geom_torsion
O1 C1 C2 C3 -44.6(4)
O2 C1 C2 C3 137.7(3)
C1 C2 C3 C4 173.3(3)
C1 C2 C3 C10 -61.4(4)
C10 C3 C4 C9 106.3(4)
C2 C3 C4 C9 -126.5(3)
C10 C3 C4 C5 -72.7(4)
C2 C3 C4 C5 54.5(4)
C9 C4 C5 C6 1.4(5)
C3 C4 C5 C6 -179.6(3)
C4 C5 C6 C7 -2.1(5)
C5 C6 C7 C8 0.8(5)
C6 C7 C8 C9 1.0(6)
C7 C8 C9 C4 -1.8(6)
C5 C4 C9 C8 0.5(5)
C3 C4 C9 C8 -178.5(3)
C4 C3 C10 C11 99.6(4)
C2 C3 C10 C11 -26.6(4)
C4 C3 C10 C12 -79.3(3)
C2 C3 C10 C12 154.5(3)
C11 C10 C12 C21 -30.7(5)
C3 C10 C12 C21 148.2(3)
C11 C10 C12 C13 98.0(4)
C3 C10 C12 C13 -83.2(3)
C10 C12 C13 C14 -75.9(3)
C21 C12 C13 C14 51.5(4)
C10 C12 C13 C16 155.6(3)
C21 C12 C13 C16 -77.0(4)
C16 C13 C14 C15 -66.6(4)
C12 C13 C14 C15 162.2(3)
C14 C13 C16 C17 -158.7(3)
C12 C13 C16 C17 -29.9(4)
C13 C16 C17 C18 94.8(4)
C16 C17 C18 C19 -64.3(5)
C17 C18 C19 C20 60.4(5)
C18 C19 C20 C21 -102.1(4)
C19 C20 C21 C12 53.2(4)
C10 C12 C21 C20 -173.9(3)
C13 C12 C21 C20 60.9(4)
O3 C22 C23 C24 -49.1(4)
O4 C22 C23 C24 131.5(3)
C22 C23 C24 C25 174.4(3)
C22 C23 C24 C31 -61.2(4)
C31 C24 C25 C26 105.4(4)
C23 C24 C25 C26 -128.6(3)
C31 C24 C25 C30 -71.7(4)
C23 C24 C25 C30 54.3(4)
C30 C25 C26 C27 -0.2(5)
C24 C25 C26 C27 -177.5(3)
C25 C26 C27 C28 -0.4(6)
C26 C27 C28 C29 -0.2(6)
C27 C28 C29 C30 1.4(6)
C26 C25 C30 C29 1.5(5)
C24 C25 C30 C29 178.7(3)
C28 C29 C30 C25 -2.1(6)
C25 C24 C31 C32 93.7(4)
C23 C24 C31 C32 -32.3(4)
C25 C24 C31 C33 -84.9(3)
C23 C24 C31 C33 149.1(3)
C32 C31 C33 C42 -34.2(5)
C24 C31 C33 C42 144.4(3)
C32 C31 C33 C34 95.6(4)
C24 C31 C33 C34 -85.8(3)
C31 C33 C34 C35 -75.1(3)
C42 C33 C34 C35 53.0(4)
C31 C33 C34 C37 156.3(3)
C42 C33 C34 C37 -75.6(4)
C37 C34 C35 C36 -61.2(4)
C33 C34 C35 C36 167.6(3)
C35 C34 C37 C38 -159.4(3)
C33 C34 C37 C38 -30.4(5)
C34 C37 C38 C39 96.9(4)
C37 C38 C39 C40 -67.3(5)
C38 C39 C40 C41 62.9(5)
C39 C40 C41 C42 -102.0(4)
C40 C41 C42 C33 52.8(4)
C31 C33 C42 C41 -173.7(3)
C34 C33 C42 C41 59.9(4)
